data_7043153
loop_
_publ_author_name
'Strohecker, Daniel'
'Lynch, Vincent'
'Holliday, Bradley'
'Jones, Richard A.'

_publ_section_title
;
 Synthesis and Electronic Investigation of Mono- and Di-substituted
 4-Nitro- and 4-Amino-bis(pyrazol-1-yl)pyridine-type Ligands and
 Luminescent Eu(III) Derivatives
;
_journal_name_full 'Dalton Trans.'
_journal_paper_doi 10.1039/C7DT01153A
_journal_year 2017
_chemical_formula_moiety 'C11 H8 N6 O2'
_chemical_formula_sum 'C11 H8 N6 O2'
_chemical_formula_weight 256.23
_chemical_melting_point 440.15
_chemical_name_common NO2-bppy
_chemical_name_systematic 2-(4-nitropyrazol-1-yl)-6-(pyrazol-1-yl)pyridine
_space_group_crystal_system triclinic
_space_group_IT_number 2
_space_group_name_Hall '-P 1'
_space_group_name_H-M_alt 'P -1'
_symmetry_space_group_name_Hall '-P 1'
_symmetry_space_group_name_H-M 'P -1'
_atom_sites_solution_hydrogens geom
_audit_creation_method SHELXL-2016/6
_audit_update_record
;
2017-03-21 deposited with the CCDC.
2017-05-30 downloaded from the CCDC.
;
_cell_angle_alpha 72.362(7)
_cell_angle_beta 89.297(7)
_cell_angle_gamma 78.103(7)
_cell_formula_units_Z 2
_cell_length_a 6.0442(17)
_cell_length_b 8.393(2)
_cell_length_c 11.447(3)
_cell_measurement_reflns_used 2418
_cell_measurement_temperature 100(2)
_cell_measurement_theta_max 25.0
_cell_measurement_theta_min 3.0
_cell_volume 540.7(2)
_computing_cell_refinement 'CrystalClear (Rigaku Inc., 2008)'
_computing_data_collection 'CrystalClear (Rigaku Inc., 2008)'
_computing_data_reduction 'CrystalClear (Rigaku Inc., 2008)'
_computing_molecular_graphics 'XP SHELXTL/PC, Siemens Analytical'
_computing_publication_material 'XP SHELXTL/PC, Siemens Analytical'
_computing_structure_refinement 'SHELXL-2014/7 (Sheldrick, 2015)'
_computing_structure_solution
;

Sir2004.  Burla M.C., Caliandro, R., Camalli M., Carrozzini, B., Cascarano G.L., 
De Caro, L., Giacovazzo C., Polidori G., Spagna R. 
;
_diffrn_ambient_temperature 100(2)
_diffrn_measured_fraction_theta_full 0.992
_diffrn_measured_fraction_theta_max 0.979
_diffrn_measurement_device_type 'Rigaku AFC-12 with Saturn 724+ CCD'
_diffrn_measurement_method \w-scans
_diffrn_radiation_type MoK\a
_diffrn_radiation_wavelength 0.71073
_diffrn_reflns_av_R_equivalents 0.0191
_diffrn_reflns_av_unetI/netI 0.0174
_diffrn_reflns_Laue_measured_fraction_full 0.992
_diffrn_reflns_Laue_measured_fraction_max 0.979
_diffrn_reflns_limit_h_max 7
_diffrn_reflns_limit_h_min -7
_diffrn_reflns_limit_k_max 10
_diffrn_reflns_limit_k_min -10
_diffrn_reflns_limit_l_max 13
_diffrn_reflns_limit_l_min -14
_diffrn_reflns_number 7034
_diffrn_reflns_point_group_measured_fraction_full 0.992
_diffrn_reflns_point_group_measured_fraction_max 0.979
_diffrn_reflns_theta_full 25.242
_diffrn_reflns_theta_max 27.484
_diffrn_reflns_theta_min 3.450
_diffrn_source 'fine focus sealed tube'
_exptl_absorpt_coefficient_mu 0.116
_exptl_absorpt_correction_T_max 1.00
_exptl_absorpt_correction_T_min 0.901
_exptl_absorpt_correction_type multi-scan
_exptl_absorpt_process_details
;
Abscor. T. Higashi (2001). The Rigaku Corporation, Tokyo, Japan.
;
_exptl_crystal_colour colorless
_exptl_crystal_density_diffrn 1.574
_exptl_crystal_description prism
_exptl_crystal_F_000 264
_exptl_crystal_preparation ', Luminescent'
_exptl_crystal_recrystallization_method 'Re-crystallisation from solvent: dichloromethane'
_exptl_crystal_size_max 0.620
_exptl_crystal_size_mid 0.420
_exptl_crystal_size_min 0.300
_refine_diff_density_max 0.295
_refine_diff_density_min -0.273
_refine_diff_density_rms 0.046
_refine_ls_extinction_method none
_refine_ls_goodness_of_fit_ref 1.057
_refine_ls_hydrogen_treatment constr
_refine_ls_matrix_type full
_refine_ls_number_parameters 172
_refine_ls_number_reflns 2419
_refine_ls_number_restraints 0
_refine_ls_restrained_S_all 1.057
_refine_ls_R_factor_all 0.0357
_refine_ls_R_factor_gt 0.0332
_refine_ls_shift/su_max 0.001
_refine_ls_shift/su_mean 0.000
_refine_ls_structure_factor_coef Fsqd
_refine_ls_weighting_details 'w=1/[\s^2^(Fo^2^)+(0.0457P)^2^+0.2349P] where P=(Fo^2^+2Fc^2^)/3'
_refine_ls_weighting_scheme calc
_refine_ls_wR_factor_gt 0.0904
_refine_ls_wR_factor_ref 0.0919
_reflns_Friedel_coverage 0.000
_reflns_number_gt 2221
_reflns_number_total 2419
_reflns_threshold_expression 'I > 2\s(I)'
_cod_data_source_file c7dt01153a2.cif
_cod_data_source_block shelx
_cod_original_cell_volume 540.7(3)
_cod_database_code 7043153
_shelx_shelxl_version_number 2016/6
_shelx_space_group_comment
;
The symmetry employed for this shelxl refinement is uniquely defined
by the following loop, which should always be used as a source of
symmetry information in preference to the above space-group names.
They are only intended as comments.
;
_shelx_estimated_absorpt_t_min 0.931
_shelx_estimated_absorpt_t_max 0.966

loop_
_space_group_symop_operation_xyz
'x, y, z'
'-x, -y, -z'

loop_
_atom_site_label
_atom_site_type_symbol
_atom_site_fract_x
_atom_site_fract_y
_atom_site_fract_z
_atom_site_U_iso_or_equiv
_atom_site_adp_type
_atom_site_occupancy
_atom_site_site_symmetry_order
_atom_site_calc_flag
_atom_site_refinement_flags_posn
_atom_site_refinement_flags_adp
C1 C 1.07317(18) 0.98655(14) 0.19211(10) 0.0137(2) Uani 1 1 d . .
C2 C 1.26880(19) 1.01573(14) 0.23892(11) 0.0165(2) Uani 1 1 d . .
H2 H 1.304558 1.125785 0.214645 0.020 Uiso 1 1 calc R U
C3 C 1.40791(19) 0.87659(15) 0.32233(11) 0.0184(2) Uani 1 1 d . .
H3 H 1.542515 0.890546 0.356400 0.022 Uiso 1 1 calc R U
C4 C 1.35173(19) 0.71630(15) 0.35659(10) 0.0166(2) Uani 1 1 d . .
H4 H 1.446131 0.618981 0.412519 0.020 Uiso 1 1 calc R U
C5 C 1.15060(18) 0.70642(14) 0.30468(10) 0.0132(2) Uani 1 1 d . .
C6 C 0.71923(19) 1.11441(14) 0.05874(10) 0.0166(2) Uani 1 1 d . .
H6 H 0.650780 1.018037 0.077038 0.020 Uiso 1 1 calc R U
C7 C 0.6317(2) 1.27511(15) -0.01889(11) 0.0198(2) Uani 1 1 d . .
H7 H 0.490920 1.313424 -0.065101 0.024 Uiso 1 1 calc R U
C8 C 0.7963(2) 1.37139(15) -0.01530(11) 0.0193(2) Uani 1 1 d . .
H8 H 0.781532 1.488657 -0.060866 0.023 Uiso 1 1 calc R U
C9 C 0.89105(18) 0.52279(14) 0.28470(10) 0.0140(2) Uani 1 1 d . .
H9 H 0.787539 0.603141 0.222214 0.017 Uiso 1 1 calc R U
C10 C 0.88494(18) 0.35476(14) 0.34349(10) 0.0146(2) Uani 1 1 d . .
C11 C 1.07354(19) 0.28696(14) 0.42786(10) 0.0164(2) Uani 1 1 d . .
H11 H 1.111573 0.172284 0.480435 0.020 Uiso 1 1 calc R U
N1 N 0.97404(17) 1.27856(12) 0.05932(9) 0.0183(2) Uani 1 1 d . .
N2 N 0.92412(16) 1.11996(12) 0.10465(9) 0.0145(2) Uani 1 1 d . .
N3 N 1.01079(15) 0.83629(12) 0.22504(8) 0.0134(2) Uani 1 1 d . .
N4 N 1.07587(15) 0.54890(12) 0.33494(8) 0.0135(2) Uani 1 1 d . .
N5 N 1.19063(16) 0.40590(12) 0.42354(9) 0.0161(2) Uani 1 1 d . .
N6 N 0.71511(16) 0.26917(12) 0.32187(9) 0.0160(2) Uani 1 1 d . .
O1 O 0.55850(14) 0.35123(11) 0.24556(8) 0.0203(2) Uani 1 1 d . .
O2 O 0.73516(16) 0.11662(11) 0.38190(8) 0.0250(2) Uani 1 1 d . .

loop_
_atom_site_aniso_label
_atom_site_aniso_U_11
_atom_site_aniso_U_22
_atom_site_aniso_U_33
_atom_site_aniso_U_23
_atom_site_aniso_U_13
_atom_site_aniso_U_12
C1 0.0142(5) 0.0127(5) 0.0149(5) -0.0050(4) 0.0025(4) -0.0033(4)
C2 0.0170(5) 0.0143(5) 0.0205(5) -0.0061(4) 0.0026(4) -0.0072(4)
C3 0.0150(5) 0.0206(6) 0.0219(6) -0.0073(5) -0.0010(4) -0.0075(4)
C4 0.0147(5) 0.0168(5) 0.0170(5) -0.0034(4) -0.0014(4) -0.0035(4)
C5 0.0150(5) 0.0124(5) 0.0138(5) -0.0048(4) 0.0026(4) -0.0052(4)
C6 0.0169(5) 0.0168(5) 0.0168(5) -0.0056(4) 0.0005(4) -0.0044(4)
C7 0.0213(6) 0.0188(6) 0.0178(5) -0.0052(4) -0.0014(4) -0.0014(4)
C8 0.0255(6) 0.0129(5) 0.0175(5) -0.0032(4) 0.0027(4) -0.0021(4)
C9 0.0151(5) 0.0138(5) 0.0138(5) -0.0041(4) -0.0002(4) -0.0043(4)
C10 0.0175(5) 0.0126(5) 0.0152(5) -0.0050(4) 0.0022(4) -0.0052(4)
C11 0.0197(5) 0.0123(5) 0.0159(5) -0.0024(4) 0.0000(4) -0.0037(4)
N1 0.0225(5) 0.0108(4) 0.0213(5) -0.0032(4) 0.0035(4) -0.0057(4)
N2 0.0158(4) 0.0112(4) 0.0164(5) -0.0031(4) 0.0013(3) -0.0045(3)
N3 0.0138(4) 0.0126(4) 0.0146(4) -0.0046(4) 0.0014(3) -0.0038(3)
N4 0.0142(4) 0.0117(4) 0.0143(4) -0.0028(4) -0.0008(3) -0.0035(3)
N5 0.0179(5) 0.0121(4) 0.0159(5) -0.0011(4) -0.0018(4) -0.0022(4)
N6 0.0202(5) 0.0137(4) 0.0163(5) -0.0057(4) 0.0024(4) -0.0067(4)
O1 0.0195(4) 0.0212(4) 0.0214(4) -0.0064(3) -0.0015(3) -0.0070(3)
O2 0.0343(5) 0.0139(4) 0.0275(5) -0.0030(4) -0.0012(4) -0.0117(4)

loop_
_atom_type_symbol
_atom_type_description
_atom_type_scat_dispersion_real
_atom_type_scat_dispersion_imag
_atom_type_scat_source
C C 0.0033 0.0016 'International Tables Vol C Tables 4.2.6.8 and 6.1.1.4'
H H 0.0000 0.0000 'International Tables Vol C Tables 4.2.6.8 and 6.1.1.4'
N N 0.0061 0.0033 'International Tables Vol C Tables 4.2.6.8 and 6.1.1.4'
O O 0.0106 0.0060 'International Tables Vol C Tables 4.2.6.8 and 6.1.1.4'

loop_
_geom_angle_atom_site_label_1
_geom_angle_atom_site_label_2
_geom_angle_atom_site_label_3
_geom_angle
N3 C1 C2 124.32(10)
N3 C1 N2 114.86(10)
C2 C1 N2 120.82(10)
C3 C2 C1 116.91(10)
C3 C2 H2 121.5
C1 C2 H2 121.5
C2 C3 C4 120.49(10)
C2 C3 H3 119.8
C4 C3 H3 119.8
C5 C4 C3 116.49(10)
C5 C4 H4 121.8
C3 C4 H4 121.8
N3 C5 C4 125.26(10)
N3 C5 N4 113.77(9)
C4 C5 N4 120.97(10)
N2 C6 C7 106.59(10)
N2 C6 H6 126.7
C7 C6 H6 126.7
C6 C7 C8 105.08(10)
C6 C7 H7 127.5
C8 C7 H7 127.5
N1 C8 C7 112.02(10)
N1 C8 H8 124.0
C7 C8 H8 124.0
N4 C9 C10 105.06(9)
N4 C9 H9 127.5
C10 C9 H9 127.5
C9 C10 C11 106.93(10)
C9 C10 N6 125.39(10)
C11 C10 N6 127.68(10)
N5 C11 C10 110.39(10)
N5 C11 H11 124.8
C10 C11 H11 124.8
C8 N1 N2 104.20(9)
C6 N2 N1 112.12(9)
C6 N2 C1 127.30(10)
N1 N2 C1 120.54(9)
C5 N3 C1 116.49(10)
C9 N4 N5 113.10(9)
C9 N4 C5 125.79(9)
N5 N4 C5 121.11(9)
C11 N5 N4 104.51(9)
O1 N6 O2 124.16(10)
O1 N6 C10 118.42(10)
O2 N6 C10 117.42(10)

loop_
_geom_bond_atom_site_label_1
_geom_bond_atom_site_label_2
_geom_bond_distance
C1 N3 1.3338(14)
C1 C2 1.3999(15)
C1 N2 1.4123(14)
C2 C3 1.3861(16)
C2 H2 0.9500
C3 C4 1.3944(16)
C3 H3 0.9500
C4 C5 1.3882(15)
C4 H4 0.9500
C5 N3 1.3304(14)
C5 N4 1.4271(14)
C6 N2 1.3662(15)
C6 C7 1.3710(16)
C6 H6 0.9500
C7 C8 1.4130(17)
C7 H7 0.9500
C8 N1 1.3287(15)
C8 H8 0.9500
C9 N4 1.3490(14)
C9 C10 1.3743(15)
C9 H9 0.9500
C10 C11 1.4080(15)
C10 N6 1.4314(14)
C11 N5 1.3268(15)
C11 H11 0.9500
N1 N2 1.3694(13)
N4 N5 1.3735(13)
N6 O1 1.2330(13)
N6 O2 1.2374(13)

loop_
_geom_torsion_atom_site_label_1
_geom_torsion_atom_site_label_2
_geom_torsion_atom_site_label_3
_geom_torsion_atom_site_label_4
_geom_torsion
N3 C1 C2 C3 1.87(17)
N2 C1 C2 C3 -178.62(10)
C1 C2 C3 C4 -0.04(17)
C2 C3 C4 C5 -1.10(17)
C3 C4 C5 N3 0.64(17)
C3 C4 C5 N4 -179.11(10)
N2 C6 C7 C8 0.26(12)
C6 C7 C8 N1 -0.19(13)
N4 C9 C10 C11 -0.42(12)
N4 C9 C10 N6 178.96(10)
C9 C10 C11 N5 0.65(13)
N6 C10 C11 N5 -178.71(10)
C7 C8 N1 N2 0.03(12)
C7 C6 N2 N1 -0.26(13)
C7 C6 N2 C1 177.36(10)
C8 N1 N2 C6 0.14(12)
C8 N1 N2 C1 -177.66(9)
N3 C1 N2 C6 5.42(16)
C2 C1 N2 C6 -174.14(10)
N3 C1 N2 N1 -177.15(9)
C2 C1 N2 N1 3.29(15)
C4 C5 N3 C1 1.02(16)
N4 C5 N3 C1 -179.22(9)
C2 C1 N3 C5 -2.32(16)
N2 C1 N3 C5 178.14(9)
C10 C9 N4 N5 0.07(12)
C10 C9 N4 C5 -178.82(10)
N3 C5 N4 C9 4.37(15)
C4 C5 N4 C9 -175.86(10)
N3 C5 N4 N5 -174.44(9)
C4 C5 N4 N5 5.34(15)
C10 C11 N5 N4 -0.58(12)
C9 N4 N5 C11 0.32(12)
C5 N4 N5 C11 179.27(9)
C9 C10 N6 O1 -0.88(16)
C11 C10 N6 O1 178.37(10)
C9 C10 N6 O2 179.38(11)
C11 C10 N6 O2 -1.38(17)
